data_4130729
loop_
_publ_author_name
'Huo, Xiaohong'
'He, Rui'
'Zhang, Xiao'
'Zhang, Wanbin'

_publ_section_title
;
 An Ir/Zn Dual Catalysis for Enantio- and Diastereodivergent \a-Allylation
 of \a-Hydroxyketones.
;
_journal_issue 35
_journal_name_full 'Journal of the American Chemical Society'
_journal_page_first 11093
_journal_page_last 11096
_journal_paper_doi 10.1021/jacs.6b06156
_journal_volume 138
_journal_year 2016
_chemical_absolute_configuration rmad
_chemical_formula_moiety 'C17 H15 N O4'
_chemical_formula_sum 'C17 H15 N O4'
_chemical_formula_weight 297.30
_space_group_crystal_system triclinic
_space_group_IT_number 1
_space_group_name_Hall 'P 1'
_space_group_name_H-M_alt 'P 1'
_atom_sites_solution_hydrogens geom
_atom_sites_solution_primary direct
_atom_sites_solution_secondary difmap
_audit_creation_date 2015-09-29
_audit_creation_method
;
Olex2 1.2
(compiled 2014.03.20 svn.r2914 for OlexSys, GUI svn.r4816)
;
_cell_angle_alpha 68.426(7)
_cell_angle_beta 85.638(5)
_cell_angle_gamma 87.899(6)
_cell_formula_units_Z 1
_cell_length_a 6.4718(4)
_cell_length_b 7.7276(6)
_cell_length_c 7.9956(5)
_cell_measurement_reflns_used 3150
_cell_measurement_temperature 293(2)
_cell_measurement_theta_max 67.1543
_cell_measurement_theta_min 5.9598
_cell_volume 370.76(5)
_computing_cell_refinement
;
CrysAlisPro, Agilent Technologies,
Version 1.171.35.11 (release 16-05-2011 CrysAlis171 .NET)
(compiled May 16 2011,17:55:39)
;
_computing_data_collection
;
CrysAlisPro, Agilent Technologies,
Version 1.171.35.11 (release 16-05-2011 CrysAlis171 .NET)
(compiled May 16 2011,17:55:39)
;
_computing_data_reduction
;
CrysAlisPro, Agilent Technologies,
Version 1.171.35.11 (release 16-05-2011 CrysAlis171 .NET)
(compiled May 16 2011,17:55:39)
;
_computing_molecular_graphics 'Olex2 (Dolomanov et al., 2009)'
_computing_publication_material 'Olex2 (Dolomanov et al., 2009)'
_computing_structure_refinement 'ShelXL (Sheldrick, 2008)'
_computing_structure_solution 'ShelXS (Sheldrick, 2008)'
_diffrn_ambient_temperature 293.15
_diffrn_detector_area_resol_mean 10.3592
_diffrn_measured_fraction_theta_full 0.988
_diffrn_measured_fraction_theta_max 0.988
_diffrn_measurement_device_type 'Xcalibur, Atlas, Gemini ultra'
_diffrn_measurement_method '\w scans'
_diffrn_orient_matrix_UB_11 -0.2057659000
_diffrn_orient_matrix_UB_12 0.0354244000
_diffrn_orient_matrix_UB_13 -0.0928244000
_diffrn_orient_matrix_UB_21 0.1190633000
_diffrn_orient_matrix_UB_22 0.0183015000
_diffrn_orient_matrix_UB_23 -0.1799360000
_diffrn_orient_matrix_UB_31 -0.0219823000
_diffrn_orient_matrix_UB_32 -0.2106444000
_diffrn_orient_matrix_UB_33 0.0461554000
_diffrn_radiation_monochromator mirror
_diffrn_radiation_type CuK\a
_diffrn_radiation_wavelength 1.54184
_diffrn_reflns_av_R_equivalents 0.0271
_diffrn_reflns_av_unetI/netI 0.0202
_diffrn_reflns_limit_h_max 7
_diffrn_reflns_limit_h_min -7
_diffrn_reflns_limit_k_max 8
_diffrn_reflns_limit_k_min -9
_diffrn_reflns_limit_l_max 9
_diffrn_reflns_limit_l_min -9
_diffrn_reflns_number 5939
_diffrn_reflns_theta_full 67.27
_diffrn_reflns_theta_max 67.27
_diffrn_reflns_theta_min 5.96
_diffrn_source 'Enhance Ultra (Cu) X-ray Source'
_exptl_absorpt_coefficient_mu 0.789
_exptl_absorpt_correction_T_max 1.00000
_exptl_absorpt_correction_T_min 0.34221
_exptl_absorpt_correction_type multi-scan
_exptl_absorpt_process_details
;
CrysAlisPro, Agilent Technologies,
Version 1.171.35.11 (release 16-05-2011 CrysAlis171 .NET)
(compiled May 16 2011,17:55:39)
Empirical absorption correction using spherical harmonics,
 implemented in SCALE3 ABSPACK scaling algorithm.
;
_exptl_crystal_colour yellow
_exptl_crystal_colour_primary yellow
_exptl_crystal_density_diffrn 1.332
_exptl_crystal_density_method 'not measured'
_exptl_crystal_description block
_exptl_crystal_F_000 156
_exptl_crystal_size_max 0.45
_exptl_crystal_size_mid 0.4
_exptl_crystal_size_min 0.3
_refine_diff_density_max 0.181
_refine_diff_density_min -0.194
_refine_diff_density_rms 0.025
_refine_ls_abs_structure_details 'Flack (1983), 1218 Friedel pairs'
_refine_ls_abs_structure_Flack 0.0(3)
_refine_ls_extinction_coef 0.029(4)
_refine_ls_extinction_expression Fc^*^=kFc[1+0.001xFc^2^\l^3^/sin(2\q)]^-1/4^
_refine_ls_extinction_method SHELXL
_refine_ls_goodness_of_fit_ref 1.034
_refine_ls_hydrogen_treatment constr
_refine_ls_matrix_type full
_refine_ls_number_parameters 201
_refine_ls_number_reflns 2535
_refine_ls_number_restraints 3
_refine_ls_restrained_S_all 1.033
_refine_ls_R_factor_all 0.0394
_refine_ls_R_factor_gt 0.0366
_refine_ls_shift/su_max 0.000
_refine_ls_shift/su_mean 0.000
_refine_ls_structure_factor_coef Fsqd
_refine_ls_weighting_details 'calc w=1/[\s^2^(Fo^2^)+(0.0581P)^2^+0.0279P] where P=(Fo^2^+2Fc^2^)/3'
_refine_ls_weighting_scheme calc
_refine_ls_wR_factor_gt 0.0983
_refine_ls_wR_factor_ref 0.1025
_reflns_number_gt 2370
_reflns_number_total 2535
_reflns_threshold_expression >2sigma(I)
_cod_data_source_file ja6b06156_si_002.cif
_cod_data_source_block 150928_herui_ch2cl2_cu_2nd
_cod_original_cell_volume 370.77(4)
_cod_database_code 4130729
_chemical_oxdiff_formula 'c10 h10 n2 o8'
_reflns_odcompleteness_completeness 99.76
_reflns_odcompleteness_iscentric 1
_reflns_odcompleteness_theta 64.99
_olex2_refinement_description
;
1. Fixed Uiso
 At 1.2 times of:
  All C(H) groups, All C(H,H) groups
 At 1.5 times of:
  All O(H) groups
2.a Ternary CH refined with riding coordinates:
 C8(H8), C9(H9)
2.b Aromatic/amide H refined with riding coordinates:
 C1(H1), C2(H2A), C3(H3), C4(H4), C5(H5), C10(H10), C13(H13), C14(H14),
 C16(H16), C17(H17)
2.c X=CH2 refined with riding coordinates:
 C11(H11A,H11B)
2.d Idealised tetrahedral OH refined as rotating group:
 O2(H2)
;

loop_
_space_group_symop_id
_space_group_symop_operation_xyz
1 'x, y, z'

loop_
_atom_site_label
_atom_site_type_symbol
_atom_site_fract_x
_atom_site_fract_y
_atom_site_fract_z
_atom_site_U_iso_or_equiv
_atom_site_adp_type
_atom_site_occupancy
_atom_site_calc_flag
_atom_site_refinement_flags_posn
O1 O 0.4124(3) 0.6567(2) 0.9685(2) 0.0811(5) Uani 1 d .
O2 O 0.4985(3) 0.3335(2) 1.2083(2) 0.0841(5) Uani 1 d .
H2 H 0.4057 0.4107 1.2006 0.126 Uiso 1 calc GR
O3 O 0.8376(3) -0.5495(2) 1.4946(3) 0.0909(6) Uani 1 d .
O4 O 1.0923(5) -0.5069(4) 1.3092(4) 0.1699(16) Uani 1 d .
N1 N 0.9316(3) -0.4551(3) 1.3572(2) 0.0737(5) Uani 1 d .
C1 C 0.6642(4) 0.8894(3) 0.6818(3) 0.0705(6) Uani 1 d .
H1 H 0.5278 0.9275 0.6939 0.085 Uiso 1 calc R
C2 C 0.8009(5) 1.0066(4) 0.5531(4) 0.0853(8) Uani 1 d .
H2A H 0.7555 1.1225 0.4770 0.102 Uiso 1 calc R
C3 C 1.0023(5) 0.9537(4) 0.5366(4) 0.0870(8) Uani 1 d .
H3 H 1.0944 1.0350 0.4514 0.104 Uiso 1 calc R
C4 C 1.0706(4) 0.7807(4) 0.6452(4) 0.0835(7) Uani 1 d .
H4 H 1.2078 0.7448 0.6325 0.100 Uiso 1 calc R
C5 C 0.9347(3) 0.6614(3) 0.7728(3) 0.0687(6) Uani 1 d .
H5 H 0.9810 0.5445 0.8455 0.082 Uiso 1 calc R
C6 C 0.7300(3) 0.7129(3) 0.7945(3) 0.0593(5) Uani 1 d .
C7 C 0.5812(3) 0.5962(3) 0.9369(3) 0.0609(5) Uani 1 d .
C8 C 0.6332(3) 0.3951(3) 1.0505(3) 0.0597(5) Uani 1 d .
H8 H 0.7758 0.3894 1.0857 0.072 Uiso 1 calc R
C9 C 0.6167(3) 0.2675(3) 0.9401(2) 0.0503(4) Uani 1 d .
H9 H 0.7098 0.3175 0.8312 0.060 Uiso 1 calc R
C10 C 0.4015(3) 0.2708(3) 0.8807(3) 0.0613(5) Uani 1 d .
H10 H 0.2926 0.2423 0.9689 0.074 Uiso 1 calc R
C11 C 0.3563(4) 0.3105(3) 0.7153(3) 0.0724(6) Uani 1 d .
H11A H 0.4612 0.3396 0.6234 0.087 Uiso 1 calc R
H11B H 0.2191 0.3097 0.6886 0.087 Uiso 1 calc R
C12 C 0.6940(3) 0.0736(3) 1.0477(2) 0.0495(4) Uani 1 d .
C13 C 0.8929(3) 0.0189(3) 1.0087(3) 0.0548(5) Uani 1 d .
H13 H 0.9744 0.1007 0.9137 0.066 Uiso 1 calc R
C14 C 0.9724(3) -0.1530(3) 1.1069(3) 0.0599(5) Uani 1 d .
H14 H 1.1058 -0.1878 1.0791 0.072 Uiso 1 calc R
C15 C 0.8499(3) -0.2722(3) 1.2472(2) 0.0541(5) Uani 1 d .
C16 C 0.6504(3) -0.2258(3) 1.2885(3) 0.0614(5) Uani 1 d .
H16 H 0.5691 -0.3093 1.3824 0.074 Uiso 1 calc R
C17 C 0.5736(3) -0.0531(3) 1.1878(3) 0.0603(5) Uani 1 d .
H17 H 0.4386 -0.0206 1.2140 0.072 Uiso 1 calc R

loop_
_atom_site_aniso_label
_atom_site_aniso_U_11
_atom_site_aniso_U_22
_atom_site_aniso_U_33
_atom_site_aniso_U_23
_atom_site_aniso_U_13
_atom_site_aniso_U_12
O1 0.0803(10) 0.0700(11) 0.0912(11) -0.0291(9) -0.0081(8) 0.0252(8)
O2 0.1142(14) 0.0758(11) 0.0572(9) -0.0220(7) -0.0014(8) 0.0293(9)
O3 0.1145(14) 0.0574(10) 0.0852(12) -0.0074(9) -0.0064(10) -0.0059(9)
O4 0.162(2) 0.141(2) 0.1230(17) 0.0295(16) 0.0463(17) 0.100(2)
N1 0.0927(14) 0.0645(12) 0.0598(11) -0.0191(10) -0.0087(10) 0.0176(10)
C1 0.0862(16) 0.0497(13) 0.0819(14) -0.0288(11) -0.0280(12) 0.0147(11)
C2 0.118(2) 0.0495(14) 0.0856(17) -0.0177(12) -0.0262(16) -0.0006(13)
C3 0.102(2) 0.0694(17) 0.0918(18) -0.0295(14) -0.0096(15) -0.0183(15)
C4 0.0737(15) 0.0804(18) 0.1004(18) -0.0364(15) -0.0105(13) -0.0075(13)
C5 0.0702(14) 0.0544(13) 0.0848(15) -0.0268(11) -0.0212(11) 0.0053(10)
C6 0.0704(13) 0.0488(12) 0.0671(12) -0.0287(10) -0.0217(10) 0.0079(9)
C7 0.0688(13) 0.0529(12) 0.0691(12) -0.0305(10) -0.0204(10) 0.0164(10)
C8 0.0674(12) 0.0535(12) 0.0618(12) -0.0240(9) -0.0162(10) 0.0112(9)
C9 0.0485(9) 0.0490(10) 0.0539(10) -0.0197(8) -0.0025(8) 0.0006(8)
C10 0.0528(10) 0.0643(12) 0.0647(12) -0.0211(9) -0.0051(8) 0.0002(8)
C11 0.0667(12) 0.0704(15) 0.0723(13) -0.0147(11) -0.0160(10) -0.0008(10)
C12 0.0479(9) 0.0521(11) 0.0509(10) -0.0217(9) -0.0031(8) 0.0004(8)
C13 0.0491(10) 0.0577(12) 0.0552(11) -0.0189(9) 0.0024(8) -0.0019(8)
C14 0.0519(11) 0.0681(14) 0.0604(12) -0.0253(11) -0.0043(9) 0.0104(9)
C15 0.0655(12) 0.0468(11) 0.0529(10) -0.0217(8) -0.0074(9) 0.0052(9)
C16 0.0666(13) 0.0515(12) 0.0616(11) -0.0165(9) 0.0052(9) -0.0070(9)
C17 0.0521(11) 0.0553(13) 0.0706(13) -0.0219(10) 0.0065(9) -0.0008(9)

loop_
_atom_type_symbol
_atom_type_description
_atom_type_scat_dispersion_real
_atom_type_scat_dispersion_imag
_atom_type_scat_source
C C 0.0181 0.0091 'International Tables Vol C Tables 4.2.6.8 and 6.1.1.4'
H H 0.0000 0.0000 'International Tables Vol C Tables 4.2.6.8 and 6.1.1.4'
N N 0.0311 0.0180 'International Tables Vol C Tables 4.2.6.8 and 6.1.1.4'
O O 0.0492 0.0322 'International Tables Vol C Tables 4.2.6.8 and 6.1.1.4'

loop_
_geom_angle_atom_site_label_1
_geom_angle_atom_site_label_2
_geom_angle_atom_site_label_3
_geom_angle
C8 O2 H2 109.5
O3 N1 C15 120.2(2)
O4 N1 O3 120.9(2)
O4 N1 C15 118.8(2)
C2 C1 H1 119.9
C2 C1 C6 120.3(3)
C6 C1 H1 119.9
C1 C2 H2A 119.8
C3 C2 C1 120.3(3)
C3 C2 H2A 119.8
C2 C3 H3 119.7
C2 C3 C4 120.5(3)
C4 C3 H3 119.7
C3 C4 H4 120.2
C5 C4 C3 119.6(3)
C5 C4 H4 120.2
C4 C5 H5 119.5
C4 C5 C6 121.0(2)
C6 C5 H5 119.5
C1 C6 C7 118.3(2)
C5 C6 C1 118.2(2)
C5 C6 C7 123.42(19)
O1 C7 C6 121.40(19)
O1 C7 C8 117.4(2)
C6 C7 C8 121.22(18)
O2 C8 C7 109.77(17)
O2 C8 H8 108.7
O2 C8 C9 110.51(17)
C7 C8 H8 108.7
C7 C8 C9 110.54(15)
C9 C8 H8 108.7
C8 C9 H9 107.4
C10 C9 C8 111.43(16)
C10 C9 H9 107.4
C10 C9 C12 113.46(16)
C12 C9 C8 109.46(14)
C12 C9 H9 107.4
C9 C10 H10 117.6
C11 C10 C9 124.8(2)
C11 C10 H10 117.6
C10 C11 H11A 120.0
C10 C11 H11B 120.0
H11A C11 H11B 120.0
C13 C12 C9 119.65(15)
C13 C12 C17 117.94(18)
C17 C12 C9 122.41(16)
C12 C13 H13 119.1
C14 C13 C12 121.71(18)
C14 C13 H13 119.1
C13 C14 H14 120.8
C13 C14 C15 118.43(18)
C15 C14 H14 120.8
C14 C15 N1 119.83(19)
C16 C15 N1 118.20(18)
C16 C15 C14 121.97(19)
C15 C16 H16 120.7
C15 C16 C17 118.59(19)
C17 C16 H16 120.7
C12 C17 H17 119.3
C16 C17 C12 121.33(18)
C16 C17 H17 119.3

loop_
_geom_bond_atom_site_label_1
_geom_bond_atom_site_label_2
_geom_bond_distance
O1 C7 1.218(3)
O2 H2 0.8200
O2 C8 1.414(3)
O3 N1 1.205(3)
O4 N1 1.188(3)
N1 C15 1.467(3)
C1 H1 0.9300
C1 C2 1.377(4)
C1 C6 1.402(3)
C2 H2A 0.9300
C2 C3 1.364(4)
C3 H3 0.9300
C3 C4 1.377(4)
C4 H4 0.9300
C4 C5 1.377(4)
C5 H5 0.9300
C5 C6 1.386(3)
C6 C7 1.476(3)
C7 C8 1.524(3)
C8 H8 0.9800
C8 C9 1.558(3)
C9 H9 0.9800
C9 C10 1.502(3)
C9 C12 1.515(3)
C10 H10 0.9300
C10 C11 1.297(3)
C11 H11A 0.9300
C11 H11B 0.9300
C12 C13 1.389(3)
C12 C17 1.392(3)
C13 H13 0.9300
C13 C14 1.375(3)
C14 H14 0.9300
C14 C15 1.376(3)
C15 C16 1.376(3)
C16 H16 0.9300
C16 C17 1.378(3)
C17 H17 0.9300

loop_
_geom_torsion_atom_site_label_1
_geom_torsion_atom_site_label_2
_geom_torsion_atom_site_label_3
_geom_torsion_atom_site_label_4
_geom_torsion
O1 C7 C8 O2 -17.6(3)
O1 C7 C8 C9 104.5(2)
O2 C8 C9 C10 61.2(2)
O2 C8 C9 C12 -65.09(19)
O3 N1 C15 C14 169.65(19)
O3 N1 C15 C16 -10.5(3)
O4 N1 C15 C14 -9.7(4)
O4 N1 C15 C16 170.2(3)
N1 C15 C16 C17 178.89(19)
C1 C2 C3 C4 1.6(4)
C1 C6 C7 O1 -7.1(3)
C1 C6 C7 C8 173.05(17)
C2 C1 C6 C5 0.3(3)
C2 C1 C6 C7 176.7(2)
C2 C3 C4 C5 -0.8(4)
C3 C4 C5 C6 -0.4(4)
C4 C5 C6 C1 0.6(3)
C4 C5 C6 C7 -175.7(2)
C5 C6 C7 O1 169.1(2)
C5 C6 C7 C8 -10.7(3)
C6 C1 C2 C3 -1.4(4)
C6 C7 C8 O2 162.20(18)
C6 C7 C8 C9 -75.6(2)
C7 C8 C9 C10 -60.5(2)
C7 C8 C9 C12 173.18(17)
C8 C9 C10 C11 125.4(2)
C8 C9 C12 C13 -100.39(19)
C8 C9 C12 C17 78.6(2)
C9 C12 C13 C14 177.59(18)
C9 C12 C17 C16 -177.28(18)
C10 C9 C12 C13 134.45(19)
C10 C9 C12 C17 -46.5(2)
C12 C9 C10 C11 -110.5(2)
C12 C13 C14 C15 -0.1(3)
C13 C12 C17 C16 1.8(3)
C13 C14 C15 N1 -178.62(18)
C13 C14 C15 C16 1.5(3)
C14 C15 C16 C17 -1.2(3)
C15 C16 C17 C12 -0.5(3)
C17 C12 C13 C14 -1.5(3)
